data_7129060
loop_
_publ_author_name
'Tanase, Tomoaki'
'Nakamae, Kanako'
'Miyano, Haruka'
'Fujisawa, Yoshimi'
'Ura, Yasuyuki'
'Nakajima, Takayuki'

_publ_section_title
;
 Electrochemical hydrogen formation catalysed by a Pd<sub>8</sub> string.
;
_journal_issue 85
_journal_name_full 'Chemical communications (Cambridge, England)'
_journal_page_first 11264
_journal_page_last 11267
_journal_paper_doi 10.1039/d1cc04788d
_journal_volume 57
_journal_year 2021
_chemical_formula_moiety 'C94 H87 B2 F8 N9 P8 Pd4 '
_chemical_formula_sum 'C94 H87 B2 F8 N9 P8 Pd4'
_chemical_formula_weight 2189.78
_space_group_IT_number 2
_space_group_name_Hall '-P 1'
_space_group_name_H-M_alt 'P -1'
_symmetry_cell_setting triclinic
_symmetry_Int_Tables_number 2
_symmetry_space_group_name_Hall '-P 1'
_symmetry_space_group_name_H-M 'P -1'
_audit_update_record
;
2021-08-25 deposited with the CCDC.	2021-10-06 downloaded from the CCDC.
;
_cell_angle_alpha 96.5875(13)
_cell_angle_beta 106.100(4)
_cell_angle_gamma 106.649(4)
_cell_formula_units_Z 2
_cell_length_a 14.5583(17)
_cell_length_b 15.2367(14)
_cell_length_c 23.782(3)
_cell_measurement_reflns_used 12985
_cell_measurement_temperature 153(2)
_cell_measurement_theta_max 27.5
_cell_measurement_theta_min 3.0
_cell_volume 4746.7(9)
_computing_cell_refinement CrystalClear
_computing_data_collection CrystalClear
_computing_data_reduction CrystalStructure
_computing_publication_material 'CrystalStructure 3.8'
_computing_structure_refinement SHELXL
_computing_structure_solution SHELXS97
_diffrn_ambient_temperature 153(2)
_diffrn_detector_area_resol_mean 7.31
_diffrn_measured_fraction_theta_full 0.977
_diffrn_measured_fraction_theta_max 0.977
_diffrn_measurement_device_type 'Rigaku Saturn'
_diffrn_measurement_method \w
_diffrn_radiation_type 'Mo K\a'
_diffrn_radiation_wavelength 0.71075
_diffrn_reflns_av_R_equivalents 0.021
_diffrn_reflns_limit_h_max 18
_diffrn_reflns_limit_h_min -18
_diffrn_reflns_limit_k_max 19
_diffrn_reflns_limit_k_min -19
_diffrn_reflns_limit_l_max 30
_diffrn_reflns_limit_l_min -29
_diffrn_reflns_number 46478
_diffrn_reflns_theta_full 27.50
_diffrn_reflns_theta_max 27.49
_exptl_absorpt_coefficient_mu 0.943
_exptl_absorpt_correction_T_max 0.954
_exptl_absorpt_correction_T_min 0.854
_exptl_absorpt_correction_type multi-scan
_exptl_absorpt_process_details 'Jacobson, R. (1998) Private communication'
_exptl_crystal_colour red
_exptl_crystal_density_diffrn 1.493
_exptl_crystal_density_method 'not measured'
_exptl_crystal_description prism
_exptl_crystal_F_000 2144.00
_exptl_crystal_size_max 0.20
_exptl_crystal_size_mid 0.20
_exptl_crystal_size_min 0.05
_refine_diff_density_max 1.71
_refine_diff_density_min -0.69
_refine_ls_extinction_method none
_refine_ls_goodness_of_fit_ref 1.068
_refine_ls_hydrogen_treatment refall
_refine_ls_number_parameters 1154
_refine_ls_number_reflns 21290
_refine_ls_R_factor_gt 0.0368
_refine_ls_shift/su_max 0.0010
_refine_ls_structure_factor_coef Fsqd
_refine_ls_weighting_details 'w = 1/[\s^2^(Fo^2^)+(0.0443P)^2^+7.3475P] where P=(Fo^2^+2Fc^2^)/3'
_refine_ls_weighting_scheme calc
_refine_ls_wR_factor_ref 0.0974
_reflns_number_gt 18861
_reflns_number_total 21290
_reflns_threshold_expression F^2^>2.0\s(F^2^)
_cod_data_source_file d1cc04788d2.cif
_cod_data_source_block '_compound-5'
_cod_depositor_comments 'Adding full bibliography for 7129060.cif.'
_cod_original_formula_sum 'C94 H87 B2 F8 N9 P8 Pd4 '
_cod_database_code 7129060

loop_
_symmetry_equiv_pos_site_id
_symmetry_equiv_pos_as_xyz
1 +X,+Y,+Z
2 -X,-Y,-Z

loop_
_atom_site_label
_atom_site_type_symbol
_atom_site_fract_x
_atom_site_fract_y
_atom_site_fract_z
_atom_site_U_iso_or_equiv
_atom_site_adp_type
_atom_site_occupancy
_atom_site_symmetry_multiplicity
_atom_site_calc_flag
_atom_site_refinement_flags
_atom_site_disorder_assembly
_atom_site_disorder_group
Pd(1) Pd 0.561760(15) 0.496260(14) 0.269610(9) 0.02038(4) Uani 1.00 1 d . . .
Pd(2) Pd 0.739820(16) 0.625080(14) 0.256350(10) 0.02195(4) Uani 1.00 1 d . . .
Pd(3) Pd 0.872770(15) 0.745210(13) 0.218980(9) 0.02016(4) Uani 1.00 1 d . . .
Pd(4) Pd 0.996240(16) 0.860880(14) 0.178970(9) 0.02145(4) Uani 1.00 1 d . . .
P(1) P 0.61324(5) 0.60651(5) 0.35807(3) 0.02124(14) Uani 1.00 1 d . . .
P(2) P 0.70643(5) 0.75117(5) 0.29547(3) 0.02143(14) Uani 1.00 1 d . . .
P(3) P 0.90060(5) 0.86753(5) 0.29464(3) 0.02160(14) Uani 1.00 1 d . . .
P(4) P 1.09689(5) 0.92091(5) 0.27937(3) 0.02232(14) Uani 1.00 1 d . . .
P(5) P 0.65302(5) 0.39263(5) 0.27377(3) 0.02109(14) Uani 1.00 1 d . . .
P(6) P 0.79299(5) 0.51292(5) 0.21812(3) 0.02155(14) Uani 1.00 1 d . . .
P(7) P 0.86484(5) 0.63325(5) 0.14352(3) 0.02137(14) Uani 1.00 1 d . . .
P(8) P 0.88238(5) 0.78787(5) 0.08246(3) 0.02225(14) Uani 1.00 1 d . . .
F(1) F 0.6787(2) 0.16540(18) 0.03698(12) 0.0757(8) Uani 1.00 1 d . . .
F(2) F 0.7702(2) 0.3136(2) 0.07104(18) 0.0965(11) Uani 1.00 1 d . . .
F(3) F 0.62419(18) 0.26602(18) 0.08769(10) 0.0545(5) Uani 1.00 1 d . . .
F(4) F 0.7564(3) 0.2238(2) 0.13728(13) 0.0980(12) Uani 1.00 1 d . . .
F(5) F 0.6587(3) 0.8509(2) 0.48417(17) 0.1068(13) Uani 1.00 1 d . . .
F(6) F 0.7059(14) 1.0005(9) 0.5124(4) 0.089(5) Uani 0.50 1 d P . .
F(7) F 0.6427(8) 0.9355(5) 0.4159(3) 0.104(2) Uani 0.50 1 d P . .
F(8) F 0.7840(10) 0.9322(12) 0.4632(7) 0.214(7) Uani 0.50 1 d P . .
F(9) F 0.6779(17) 1.0063(11) 0.5001(7) 0.124(7) Uani 0.50 1 d P . .
F(10) F 0.7152(6) 0.9412(4) 0.4223(2) 0.0599(15) Uani 0.50 1 d P . .
F(11) F 0.8093(9) 0.9622(9) 0.5143(4) 0.162(4) Uani 0.50 1 d P . .
N(1) N 0.2825(2) 0.4285(2) 0.25932(17) 0.0505(8) Uani 1.00 1 d . . .
N(2) N 0.4255(2) 0.6768(2) 0.20205(15) 0.0427(7) Uani 1.00 1 d . . .
N(3) N 0.3475(3) 0.2785(2) 0.14214(19) 0.0714(12) Uani 1.00 1 d . . .
N(4) N 0.5497(3) 0.5245(3) 0.11061(16) 0.0689(12) Uani 1.00 1 d . . .
N(5) N 1.0926(2) 0.95596(18) 0.14361(11) 0.0321(5) Uani 1.00 1 d . . .
N(6) N 0.5293(3) 0.2697(3) 0.43456(18) 0.0705(11) Uani 1.00 1 d . . .
N(7) N 0.8207(4) 0.2369(3) 0.5352(2) 0.1035(19) Uani 1.00 1 d . . .
N(8) N 0.3014(3) 0.9039(2) 0.1239(2) 0.0699(11) Uani 1.00 1 d . . .
N(9) N 0.3013(3) 0.5154(3) 0.0412(2) 0.0796(13) Uani 1.00 1 d . . .
C(1) C 0.4252(2) 0.5127(2) 0.21945(13) 0.0277(5) Uani 1.00 1 d . . .
C(2) C 0.4573(2) 0.4513(2) 0.18122(14) 0.0325(6) Uani 1.00 1 d . . .
C(3) C 0.3452(2) 0.4665(2) 0.24148(15) 0.0332(6) Uani 1.00 1 d . . .
C(4) C 0.4259(2) 0.6032(2) 0.20828(14) 0.0309(6) Uani 1.00 1 d . . .
C(5) C 0.3970(2) 0.3552(2) 0.15951(16) 0.0458(9) Uani 1.00 1 d . . .
C(6) C 0.5083(3) 0.4928(3) 0.14169(16) 0.0474(9) Uani 1.00 1 d . . .
C(7) C 0.6201(2) 0.72233(19) 0.34035(13) 0.0243(5) Uani 1.00 1 d . . .
C(8) C 0.8275(2) 0.83706(19) 0.34587(12) 0.0242(5) Uani 1.00 1 d . . .
C(9) C 1.0345(2) 0.8913(2) 0.33609(13) 0.0259(5) Uani 1.00 1 d . . .
C(10) C 0.7126(2) 0.39317(18) 0.21543(13) 0.0235(5) Uani 1.00 1 d . . .
C(11) C 0.7821(2) 0.51478(19) 0.13965(13) 0.0242(5) Uani 1.00 1 d . . .
C(12) C 0.8030(2) 0.6664(2) 0.07566(13) 0.0269(5) Uani 1.00 1 d . . .
C(13) C 1.1370(2) 1.0007(2) 0.11912(14) 0.0354(7) Uani 1.00 1 d . . .
C(14) C 1.1935(3) 1.0567(3) 0.0865(2) 0.0650(12) Uani 1.00 1 d . . .
C(15) C 0.5157(2) 0.5787(2) 0.39355(13) 0.0259(5) Uani 1.00 1 d . . .
C(16) C 0.4898(2) 0.4904(2) 0.40766(14) 0.0308(6) Uani 1.00 1 d . . .
C(17) C 0.4124(2) 0.4621(2) 0.43180(15) 0.0371(7) Uani 1.00 1 d . . .
C(18) C 0.3577(2) 0.5198(2) 0.44004(16) 0.0404(7) Uani 1.00 1 d . . .
C(19) C 0.3821(2) 0.6070(2) 0.42604(18) 0.0442(8) Uani 1.00 1 d . . .
C(20) C 0.4612(2) 0.6372(2) 0.40295(16) 0.0364(7) Uani 1.00 1 d . . .
C(21) C 0.7346(2) 0.6358(2) 0.41670(13) 0.0261(5) Uani 1.00 1 d . . .
C(22) C 0.8175(2) 0.6251(2) 0.40170(13) 0.0270(5) Uani 1.00 1 d . . .
C(23) C 0.9139(2) 0.6612(2) 0.44362(15) 0.0367(7) Uani 1.00 1 d . . .
C(24) C 0.9273(3) 0.7057(3) 0.50083(18) 0.0571(11) Uani 1.00 1 d . . .
C(25) C 0.8445(3) 0.7141(3) 0.51637(18) 0.0638(13) Uani 1.00 1 d . . .
C(26) C 0.7485(2) 0.6802(2) 0.47411(15) 0.0440(8) Uani 1.00 1 d . . .
C(27) C 0.6558(2) 0.82179(19) 0.24710(13) 0.0244(5) Uani 1.00 1 d . . .
C(28) C 0.6348(2) 0.8993(2) 0.27054(14) 0.0311(6) Uani 1.00 1 d . . .
C(29) C 0.6008(2) 0.9546(2) 0.23269(17) 0.0396(7) Uani 1.00 1 d . . .
C(30) C 0.5894(2) 0.9337(2) 0.17240(17) 0.0433(8) Uani 1.00 1 d . . .
C(31) C 0.6087(2) 0.8567(2) 0.14885(15) 0.0369(7) Uani 1.00 1 d . . .
C(32) C 0.6414(2) 0.8000(2) 0.18611(14) 0.0288(6) Uani 1.00 1 d . . .
C(33) C 0.8938(2) 0.98211(19) 0.28360(13) 0.0249(5) Uani 1.00 1 d . . .
C(34) C 0.9288(2) 1.0566(2) 0.33262(15) 0.0342(6) Uani 1.00 1 d . . .
C(35) C 0.9254(3) 1.1439(2) 0.32397(17) 0.0425(8) Uani 1.00 1 d . . .
C(36) C 0.8850(3) 1.1574(2) 0.26736(18) 0.0430(8) Uani 1.00 1 d . . .
C(37) C 0.8486(2) 1.0832(2) 0.21808(16) 0.0388(7) Uani 1.00 1 d . . .
C(38) C 0.8544(2) 0.9958(2) 0.22637(14) 0.0300(6) Uani 1.00 1 d . . .
C(39) C 1.1473(2) 1.04895(19) 0.29928(13) 0.0255(5) Uani 1.00 1 d . . .
C(40) C 1.1164(2) 1.1022(2) 0.25874(14) 0.0303(6) Uani 1.00 1 d . . .
C(41) C 1.1546(2) 1.1996(2) 0.27504(16) 0.0390(7) Uani 1.00 1 d . . .
C(42) C 1.2233(2) 1.2437(2) 0.33136(16) 0.0398(7) Uani 1.00 1 d . . .
C(43) C 1.2532(2) 1.1913(2) 0.37203(15) 0.0369(7) Uani 1.00 1 d . . .
C(44) C 1.2160(2) 1.0940(2) 0.35638(14) 0.0306(6) Uani 1.00 1 d . . .
C(45) C 1.2093(2) 0.88638(19) 0.30100(13) 0.0268(5) Uani 1.00 1 d . . .
C(46) C 1.2609(2) 0.8825(2) 0.25937(15) 0.0323(6) Uani 1.00 1 d . . .
C(47) C 1.3509(2) 0.8628(2) 0.27480(18) 0.0416(8) Uani 1.00 1 d . . .
C(48) C 1.3893(2) 0.8459(2) 0.3310(2) 0.0481(9) Uani 1.00 1 d . . .
C(49) C 1.3385(3) 0.8480(2) 0.37163(19) 0.0481(9) Uani 1.00 1 d . . .
C(50) C 1.2481(2) 0.8685(2) 0.35730(15) 0.0368(7) Uani 1.00 1 d . . .
C(51) C 0.5583(2) 0.27655(19) 0.25473(13) 0.0252(5) Uani 1.00 1 d . . .
C(52) C 0.4871(2) 0.2604(2) 0.28489(16) 0.0405(8) Uani 1.00 1 d . . .
C(53) C 0.4116(2) 0.1737(2) 0.27050(17) 0.0482(9) Uani 1.00 1 d . . .
C(54) C 0.4048(2) 0.1045(2) 0.22565(16) 0.0393(7) Uani 1.00 1 d . . .
C(55) C 0.4733(2) 0.1209(2) 0.19456(16) 0.0357(7) Uani 1.00 1 d . . .
C(56) C 0.5510(2) 0.2066(2) 0.20949(15) 0.0305(6) Uani 1.00 1 d . . .
C(57) C 0.7478(2) 0.39521(19) 0.34323(13) 0.0268(5) Uani 1.00 1 d . . .
C(58) C 0.7216(2) 0.3994(2) 0.39538(14) 0.0342(6) Uani 1.00 1 d . . .
C(59) C 0.7909(3) 0.4050(2) 0.44992(16) 0.0435(8) Uani 1.00 1 d . . .
C(60) C 0.8878(3) 0.4085(2) 0.45322(17) 0.0461(9) Uani 1.00 1 d . . .
C(61) C 0.9146(2) 0.4028(2) 0.40223(18) 0.0476(9) Uani 1.00 1 d . . .
C(62) C 0.8440(2) 0.3947(2) 0.34636(16) 0.0351(7) Uani 1.00 1 d . . .
C(63) C 0.9228(2) 0.51632(19) 0.25105(13) 0.0255(5) Uani 1.00 1 d . . .
C(64) C 0.9876(2) 0.5869(2) 0.30059(14) 0.0326(6) Uani 1.00 1 d . . .
C(65) C 1.0867(2) 0.5903(2) 0.32610(17) 0.0446(8) Uani 1.00 1 d . . .
C(66) C 1.1218(2) 0.5239(3) 0.30277(19) 0.0505(9) Uani 1.00 1 d . . .
C(67) C 1.0573(2) 0.4536(2) 0.25320(18) 0.0436(8) Uani 1.00 1 d . . .
C(68) C 0.9578(2) 0.4496(2) 0.22715(15) 0.0329(6) Uani 1.00 1 d . . .
C(69) C 0.9781(2) 0.61345(19) 0.13447(13) 0.0252(5) Uani 1.00 1 d . . .
C(70) C 1.0721(2) 0.6607(2) 0.17710(15) 0.0318(6) Uani 1.00 1 d . . .
C(71) C 1.1573(2) 0.6407(2) 0.17265(17) 0.0413(7) Uani 1.00 1 d . . .
C(72) C 1.1483(2) 0.5730(2) 0.12570(18) 0.0437(8) Uani 1.00 1 d . . .
C(73) C 1.0545(2) 0.5251(2) 0.08235(16) 0.0391(7) Uani 1.00 1 d . . .
C(74) C 0.9693(2) 0.5458(2) 0.08669(15) 0.0323(6) Uani 1.00 1 d . . .
C(75) C 0.9381(2) 0.7734(2) 0.02313(13) 0.0266(5) Uani 1.00 1 d . . .
C(76) C 1.0386(2) 0.7787(2) 0.03635(15) 0.0353(6) Uani 1.00 1 d . . .
C(77) C 1.0785(2) 0.7641(2) -0.00932(17) 0.0448(8) Uani 1.00 1 d . . .
C(78) C 1.0188(3) 0.7431(2) -0.06815(16) 0.0462(8) Uani 1.00 1 d . . .
C(79) C 0.9173(3) 0.7347(3) -0.08191(17) 0.0563(11) Uani 1.00 1 d . . .
C(80) C 0.8773(2) 0.7504(3) -0.03664(15) 0.0455(8) Uani 1.00 1 d . . .
C(81) C 0.7921(2) 0.8470(2) 0.05389(13) 0.0274(5) Uani 1.00 1 d . . .
C(82) C 0.6948(2) 0.8003(2) 0.01359(14) 0.0316(6) Uani 1.00 1 d . . .
C(83) C 0.6298(2) 0.8491(2) -0.00721(15) 0.0392(7) Uani 1.00 1 d . . .
C(84) C 0.6615(3) 0.9455(2) 0.01221(16) 0.0435(8) Uani 1.00 1 d . . .
C(85) C 0.7576(3) 0.9933(2) 0.05184(16) 0.0417(8) Uani 1.00 1 d . . .
C(86) C 0.8230(2) 0.9440(2) 0.07275(14) 0.0325(6) Uani 1.00 1 d . . .
C(87) C 0.3653(3) 0.5622(3) 0.0285(2) 0.0585(11) Uani 1.00 1 d . . .
C(88) C 0.4480(4) 0.6203(3) 0.0128(2) 0.0687(12) Uani 1.00 1 d . . .
C(89) C 0.5108(3) 0.1929(3) 0.4338(2) 0.0603(11) Uani 1.00 1 d . . .
C(90) C 0.4851(4) 0.0925(4) 0.4302(3) 0.0914(18) Uani 1.00 1 d . . .
C(91) C 0.7926(4) 0.2023(3) 0.4864(2) 0.0728(14) Uani 1.00 1 d . . .
C(92) C 0.7547(5) 0.1601(3) 0.4229(3) 0.093(2) Uani 1.00 1 d . . .
C(93) C 0.3168(2) 0.8399(2) 0.10575(17) 0.0461(8) Uani 1.00 1 d . . .
C(94) C 0.3342(4) 0.7568(3) 0.0820(2) 0.0641(12) Uani 1.00 1 d . . .
B(1) B 0.7021(6) 0.9341(4) 0.4744(2) 0.0764(19) Uani 1.00 1 d . . .
B(2) B 0.7018(4) 0.2344(3) 0.0849(2) 0.0518(11) Uani 1.00 1 d . . .
H(1) H 0.6459 0.7705 0.3778 0.029 Uiso 1.00 1 c R . .
H(2) H 0.5517 0.7215 0.3174 0.029 Uiso 1.00 1 c R . .
H(3) H 0.8169 0.8928 0.3652 0.029 Uiso 1.00 1 c R . .
H(4) H 0.8619 0.8089 0.3772 0.029 Uiso 1.00 1 c R . .
H(5) H 1.0457 0.8355 0.3503 0.031 Uiso 1.00 1 c R . .
H(6) H 1.0595 0.9445 0.3708 0.031 Uiso 1.00 1 c R . .
H(7) H 0.6594 0.3682 0.1757 0.028 Uiso 1.00 1 c R . .
H(8) H 0.7545 0.3519 0.2209 0.028 Uiso 1.00 1 c R . .
H(9) H 0.7112 0.5042 0.1152 0.029 Uiso 1.00 1 c R . .
H(10) H 0.8058 0.4665 0.1225 0.029 Uiso 1.00 1 c R . .
H(11) H 0.7330 0.6629 0.0732 0.032 Uiso 1.00 1 c R . .
H(12) H 0.8007 0.6250 0.0396 0.032 Uiso 1.00 1 c R . .
H(13) H 1.2623 1.0535 0.0974 0.078 Uiso 1.00 1 c R . .
H(14) H 1.1968 1.1219 0.0966 0.078 Uiso 1.00 1 c R . .
H(15) H 1.1594 1.0323 0.0434 0.078 Uiso 1.00 1 c R . .
H(16) H 0.5255 0.4492 0.4006 0.037 Uiso 1.00 1 c R . .
H(17) H 0.3972 0.4029 0.4427 0.045 Uiso 1.00 1 c R . .
H(18) H 0.3031 0.4996 0.4553 0.048 Uiso 1.00 1 c R . .
H(19) H 0.3447 0.6470 0.4322 0.053 Uiso 1.00 1 c R . .
H(20) H 0.4778 0.6976 0.3937 0.044 Uiso 1.00 1 c R . .
H(21) H 0.8079 0.5930 0.3627 0.032 Uiso 1.00 1 c R . .
H(22) H 0.9705 0.6554 0.4331 0.044 Uiso 1.00 1 c R . .
H(23) H 0.9934 0.7305 0.5296 0.068 Uiso 1.00 1 c R . .
H(24) H 0.8538 0.7430 0.5560 0.077 Uiso 1.00 1 c R . .
H(25) H 0.6922 0.6875 0.4845 0.053 Uiso 1.00 1 c R . .
H(26) H 0.6437 0.9141 0.3120 0.037 Uiso 1.00 1 c R . .
H(27) H 0.5853 1.0069 0.2482 0.048 Uiso 1.00 1 c R . .
H(28) H 0.5680 0.9729 0.1470 0.052 Uiso 1.00 1 c R . .
H(29) H 0.5997 0.8423 0.1073 0.044 Uiso 1.00 1 c R . .
H(30) H 0.6539 0.7463 0.1699 0.035 Uiso 1.00 1 c R . .
H(31) H 0.9550 1.0473 0.3719 0.041 Uiso 1.00 1 c R . .
H(32) H 0.9511 1.1950 0.3574 0.051 Uiso 1.00 1 c R . .
H(33) H 0.8819 1.2174 0.2619 0.052 Uiso 1.00 1 c R . .
H(34) H 0.8201 1.0922 0.1790 0.047 Uiso 1.00 1 c R . .
H(35) H 0.8313 0.9454 0.1928 0.036 Uiso 1.00 1 c R . .
H(36) H 1.0693 1.0721 0.2200 0.036 Uiso 1.00 1 c R . .
H(37) H 1.1334 1.2358 0.2474 0.047 Uiso 1.00 1 c R . .
H(38) H 1.2499 1.3102 0.3421 0.048 Uiso 1.00 1 c R . .
H(39) H 1.2995 1.2219 0.4109 0.044 Uiso 1.00 1 c R . .
H(40) H 1.2372 1.0582 0.3844 0.037 Uiso 1.00 1 c R . .
H(41) H 1.2341 0.8933 0.2206 0.039 Uiso 1.00 1 c R . .
H(42) H 1.3862 0.8609 0.2468 0.050 Uiso 1.00 1 c R . .
H(43) H 1.4511 0.8327 0.3415 0.058 Uiso 1.00 1 c R . .
H(44) H 1.3650 0.8354 0.4099 0.058 Uiso 1.00 1 c R . .
H(45) H 1.2134 0.8702 0.3857 0.044 Uiso 1.00 1 c R . .
H(46) H 0.4905 0.3087 0.3152 0.049 Uiso 1.00 1 c R . .
H(47) H 0.3644 0.1622 0.2918 0.058 Uiso 1.00 1 c R . .
H(48) H 0.3531 0.0452 0.2160 0.047 Uiso 1.00 1 c R . .
H(49) H 0.4673 0.0733 0.1628 0.043 Uiso 1.00 1 c R . .
H(50) H 0.5989 0.2171 0.1887 0.037 Uiso 1.00 1 c R . .
H(51) H 0.6553 0.3984 0.3934 0.041 Uiso 1.00 1 c R . .
H(52) H 0.7717 0.4064 0.4850 0.052 Uiso 1.00 1 c R . .
H(53) H 0.9364 0.4148 0.4909 0.055 Uiso 1.00 1 c R . .
H(54) H 0.9814 0.4045 0.4048 0.057 Uiso 1.00 1 c R . .
H(55) H 0.8621 0.3889 0.3110 0.042 Uiso 1.00 1 c R . .
H(56) H 0.9638 0.6326 0.3168 0.039 Uiso 1.00 1 c R . .
H(57) H 1.1308 0.6384 0.3598 0.053 Uiso 1.00 1 c R . .
H(58) H 1.1898 0.5264 0.3205 0.061 Uiso 1.00 1 c R . .
H(59) H 1.0815 0.4082 0.2371 0.052 Uiso 1.00 1 c R . .
H(60) H 0.9139 0.4017 0.1933 0.040 Uiso 1.00 1 c R . .
H(61) H 1.0783 0.7070 0.2096 0.038 Uiso 1.00 1 c R . .
H(62) H 1.2217 0.6735 0.2019 0.050 Uiso 1.00 1 c R . .
H(63) H 1.2066 0.5590 0.1230 0.052 Uiso 1.00 1 c R . .
H(64) H 1.0486 0.4787 0.0500 0.047 Uiso 1.00 1 c R . .
H(65) H 0.9051 0.5138 0.0571 0.039 Uiso 1.00 1 c R . .
H(66) H 1.0806 0.7924 0.0769 0.042 Uiso 1.00 1 c R . .
H(67) H 1.1478 0.7687 0.0004 0.054 Uiso 1.00 1 c R . .
H(68) H 1.0468 0.7343 -0.0992 0.055 Uiso 1.00 1 c R . .
H(69) H 0.8749 0.7182 -0.1226 0.068 Uiso 1.00 1 c R . .
H(70) H 0.8079 0.7453 -0.0465 0.055 Uiso 1.00 1 c R . .
H(71) H 0.6727 0.7342 0.0003 0.038 Uiso 1.00 1 c R . .
H(72) H 0.5637 0.8166 -0.0347 0.047 Uiso 1.00 1 c R . .
H(73) H 0.6168 0.9789 -0.0019 0.052 Uiso 1.00 1 c R . .
H(74) H 0.7792 1.0594 0.0649 0.050 Uiso 1.00 1 c R . .
H(75) H 0.8891 0.9769 0.1001 0.039 Uiso 1.00 1 c R . .
H(76) H 0.4872 0.6757 0.0451 0.082 Uiso 1.00 1 c R . .
H(77) H 0.4209 0.6401 -0.0243 0.082 Uiso 1.00 1 c R . .
H(78) H 0.4921 0.5846 0.0069 0.082 Uiso 1.00 1 c R . .
H(79) H 0.4123 0.0647 0.4233 0.110 Uiso 1.00 1 c R . .
H(80) H 0.5234 0.0808 0.4678 0.110 Uiso 1.00 1 c R . .
H(81) H 0.5023 0.0644 0.3971 0.110 Uiso 1.00 1 c R . .
H(82) H 0.6834 0.1208 0.4117 0.112 Uiso 1.00 1 c R . .
H(83) H 0.7947 0.1216 0.4143 0.112 Uiso 1.00 1 c R . .
H(84) H 0.7603 0.2096 0.3998 0.112 Uiso 1.00 1 c R . .
H(85) H 0.3304 0.7137 0.1095 0.077 Uiso 1.00 1 c R . .
H(86) H 0.4016 0.7743 0.0775 0.077 Uiso 1.00 1 c R . .
H(87) H 0.2826 0.7260 0.0429 0.077 Uiso 1.00 1 c R . .

loop_
_atom_site_aniso_label
_atom_site_aniso_U_11
_atom_site_aniso_U_22
_atom_site_aniso_U_33
_atom_site_aniso_U_12
_atom_site_aniso_U_13
_atom_site_aniso_U_23
Pd(1) 0.01810(10) 0.02212(10) 0.02330(10) 0.00772(8) 0.00865(8) 0.00652(7)
Pd(2) 0.02319(11) 0.01808(10) 0.02965(11) 0.00673(8) 0.01578(9) 0.00689(8)
Pd(3) 0.02055(10) 0.01793(9) 0.02402(10) 0.00491(7) 0.01141(8) 0.00574(7)
Pd(4) 0.02043(10) 0.02063(10) 0.02318(10) 0.00345(8) 0.00965(8) 0.00658(8)
P(1) 0.0216(3) 0.0206(3) 0.0246(3) 0.0070(2) 0.0112(2) 0.0071(2)
P(2) 0.0226(3) 0.0194(3) 0.0260(3) 0.0073(2) 0.0127(2) 0.0066(2)
P(3) 0.0222(3) 0.0197(3) 0.0240(3) 0.0051(2) 0.0109(2) 0.0055(2)
P(4) 0.0199(3) 0.0213(3) 0.0249(3) 0.0038(2) 0.0089(2) 0.0058(2)
P(5) 0.0191(3) 0.0208(3) 0.0254(3) 0.0068(2) 0.0091(2) 0.0076(2)
P(6) 0.0213(3) 0.0192(3) 0.0271(3) 0.0064(2) 0.0122(2) 0.0060(2)
P(7) 0.0213(3) 0.0204(3) 0.0240(3) 0.0057(2) 0.0108(2) 0.0058(2)
P(8) 0.0210(3) 0.0231(3) 0.0235(3) 0.0060(2) 0.0090(2) 0.0072(2)
F(1) 0.123(2) 0.0502(14) 0.0554(15) 0.0400(15) 0.0243(15) -0.0012(11)
F(2) 0.088(2) 0.0644(18) 0.134(3) 0.0111(16) 0.058(2) -0.0045(18)
F(3) 0.0499(13) 0.0711(15) 0.0443(12) 0.0310(12) 0.0095(10) 0.0064(10)
F(4) 0.138(3) 0.120(2) 0.0561(16) 0.101(2) 0.0057(17) 0.0131(16)
F(5) 0.183(4) 0.0478(16) 0.107(2) 0.038(2) 0.071(2) 0.0233(16)
F(6) 0.162(12) 0.047(5) 0.046(3) 0.009(5) 0.054(4) -0.015(3)
F(7) 0.147(7) 0.073(4) 0.053(3) 0.020(5) -0.006(5) 0.008(3)
F(8) 0.141(10) 0.328(19) 0.167(12) 0.125(12) 0.041(9) -0.065(12)
F(9) 0.192(14) 0.043(4) 0.204(15) 0.040(7) 0.164(13) 0.030(7)
F(10) 0.098(4) 0.054(3) 0.034(2) 0.032(3) 0.027(3) 0.005(2)
F(11) 0.144(9) 0.198(11) 0.085(6) 0.011(8) -0.011(6) 0.051(6)
N(1) 0.0330(16) 0.0528(19) 0.076(2) 0.0176(14) 0.0244(16) 0.0300(17)
N(2) 0.0319(15) 0.0391(15) 0.0554(18) 0.0115(12) 0.0084(13) 0.0182(13)
N(3) 0.061(2) 0.047(2) 0.073(2) 0.0230(18) -0.0245(19) -0.0116(18)
N(4) 0.061(2) 0.136(3) 0.0445(19) 0.064(2) 0.0292(18) 0.042(2)
N(5) 0.0356(14) 0.0296(12) 0.0287(12) 0.0039(10) 0.0144(11) 0.0051(10)
N(6) 0.073(2) 0.067(2) 0.056(2) -0.000(2) 0.023(2) 0.0103(19)
N(7) 0.139(5) 0.067(3) 0.081(3) -0.010(3) 0.043(3) 0.027(2)
N(8) 0.052(2) 0.065(2) 0.076(2) 0.0117(19) 0.0166(19) -0.015(2)
N(9) 0.057(2) 0.061(2) 0.092(3) 0.007(2) 0.013(2) -0.031(2)
C(1) 0.0205(13) 0.0316(14) 0.0324(14) 0.0122(11) 0.0069(11) 0.0080(11)
C(2) 0.0270(15) 0.0421(17) 0.0268(14) 0.0169(13) 0.0018(11) 0.0040(12)
C(3) 0.0237(14) 0.0331(15) 0.0456(18) 0.0136(12) 0.0100(13) 0.0124(13)
C(4) 0.0213(14) 0.0366(16) 0.0348(15) 0.0100(12) 0.0078(11) 0.0100(12)
C(5) 0.0400(19) 0.048(2) 0.0364(17) 0.0245(16) -0.0109(15) -0.0088(15)
C(6) 0.044(2) 0.081(2) 0.0284(16) 0.040(2) 0.0093(15) 0.0150(17)
C(7) 0.0245(13) 0.0245(12) 0.0300(14) 0.0096(10) 0.0150(11) 0.0097(10)
C(8) 0.0249(13) 0.0233(12) 0.0265(13) 0.0068(10) 0.0124(11) 0.0067(10)
C(9) 0.0265(14) 0.0256(13) 0.0263(13) 0.0066(11) 0.0107(11) 0.0082(10)
C(10) 0.0205(12) 0.0198(12) 0.0310(14) 0.0052(10) 0.0109(10) 0.0057(10)
C(11) 0.0229(13) 0.0221(12) 0.0284(13) 0.0062(10) 0.0110(11) 0.0052(10)
C(12) 0.0247(13) 0.0254(13) 0.0297(14) 0.0054(11) 0.0096(11) 0.0086(11)
C(13) 0.0341(16) 0.0350(16) 0.0316(15) 0.0023(13) 0.0125(13) 0.0055(12)
C(14) 0.058(2) 0.075(3) 0.061(2) 0.003(2) 0.029(2) 0.037(2)
C(15) 0.0259(14) 0.0253(13) 0.0256(13) 0.0040(11) 0.0123(11) 0.0041(10)
C(16) 0.0330(16) 0.0261(14) 0.0362(15) 0.0065(12) 0.0183(13) 0.0083(11)
C(17) 0.0383(17) 0.0328(15) 0.0358(16) -0.0006(13) 0.0177(14) 0.0086(13)
C(18) 0.0333(17) 0.0454(18) 0.0395(17) 0.0012(14) 0.0212(14) 0.0049(14)
C(19) 0.0385(19) 0.049(2) 0.057(2) 0.0176(16) 0.0294(17) 0.0133(17)
C(20) 0.0407(18) 0.0327(15) 0.0479(19) 0.0142(13) 0.0280(15) 0.0160(14)
C(21) 0.0280(14) 0.0246(13) 0.0287(14) 0.0110(11) 0.0108(11) 0.0082(10)
C(22) 0.0274(14) 0.0273(13) 0.0274(14) 0.0102(11) 0.0089(11) 0.0078(11)
C(23) 0.0290(16) 0.0468(18) 0.0365(16) 0.0187(14) 0.0082(13) 0.0072(14)
C(24) 0.035(2) 0.088(3) 0.0379(19) 0.029(2) -0.0029(15) -0.0068(19)
C(25) 0.047(2) 0.103(3) 0.0360(19) 0.038(2) 0.0025(17) -0.013(2)
C(26) 0.0364(18) 0.066(2) 0.0319(16) 0.0260(17) 0.0100(14) -0.0003(15)
C(27) 0.0207(13) 0.0226(12) 0.0322(14) 0.0059(10) 0.0116(11) 0.0103(10)
C(28) 0.0345(16) 0.0317(15) 0.0348(15) 0.0153(12) 0.0168(13) 0.0111(12)
C(29) 0.0435(19) 0.0393(17) 0.051(2) 0.0252(15) 0.0223(16) 0.0197(15)
C(30) 0.0430(19) 0.053(2) 0.048(2) 0.0268(17) 0.0172(16) 0.0308(17)
C(31) 0.0351(17) 0.0485(19) 0.0306(15) 0.0164(14) 0.0114(13) 0.0144(13)
C(32) 0.0251(14) 0.0321(14) 0.0313(14) 0.0086(11) 0.0124(11) 0.0092(11)
C(33) 0.0250(13) 0.0215(12) 0.0313(14) 0.0067(10) 0.0142(11) 0.0080(10)
C(34) 0.0424(18) 0.0269(14) 0.0352(16) 0.0111(13) 0.0165(14) 0.0050(12)
C(35) 0.056(2) 0.0258(15) 0.0469(19) 0.0134(14) 0.0207(17) 0.0019(13)
C(36) 0.055(2) 0.0245(15) 0.059(2) 0.0175(14) 0.0264(18) 0.0144(14)
C(37) 0.0463(19) 0.0326(16) 0.0434(18) 0.0165(14) 0.0167(15) 0.0169(14)
C(38) 0.0286(15) 0.0280(14) 0.0341(15) 0.0078(11) 0.0127(12) 0.0076(11)
C(39) 0.0242(13) 0.0242(13) 0.0279(13) 0.0047(10) 0.0127(11) 0.0037(10)
C(40) 0.0333(16) 0.0258(14) 0.0312(15) 0.0068(12) 0.0124(12) 0.0071(11)
C(41) 0.050(2) 0.0255(14) 0.0436(18) 0.0110(14) 0.0187(16) 0.0115(13)
C(42) 0.046(2) 0.0213(14) 0.0477(19) 0.0023(13) 0.0202(16) 0.0026(13)
C(43) 0.0339(17) 0.0308(15) 0.0377(17) 0.0025(13) 0.0112(13) -0.0022(12)
C(44) 0.0298(15) 0.0286(14) 0.0330(15) 0.0072(12) 0.0124(12) 0.0064(11)
C(45) 0.0230(13) 0.0219(12) 0.0339(15) 0.0053(10) 0.0089(11) 0.0060(10)
C(46) 0.0262(14) 0.0301(14) 0.0403(17) 0.0066(12) 0.0131(12) 0.0082(12)
C(47) 0.0352(18) 0.0387(17) 0.059(2) 0.0140(14) 0.0254(16) 0.0108(15)
C(48) 0.0338(18) 0.048(2) 0.072(2) 0.0225(16) 0.0192(18) 0.0208(18)
C(49) 0.042(2) 0.057(2) 0.053(2) 0.0261(17) 0.0110(17) 0.0248(18)
C(50) 0.0348(17) 0.0404(17) 0.0390(17) 0.0153(14) 0.0128(14) 0.0144(14)
C(51) 0.0207(13) 0.0248(13) 0.0293(14) 0.0047(10) 0.0077(10) 0.0109(10)
C(52) 0.0378(18) 0.0400(17) 0.0380(17) -0.0027(14) 0.0225(14) 0.0019(13)
C(53) 0.0398(19) 0.051(2) 0.0433(19) -0.0083(16) 0.0239(16) 0.0042(16)
C(54) 0.0309(16) 0.0321(16) 0.0478(19) -0.0015(13) 0.0127(14) 0.0128(14)
C(55) 0.0336(16) 0.0239(14) 0.0476(19) 0.0075(12) 0.0132(14) 0.0052(12)
C(56) 0.0276(15) 0.0245(13) 0.0437(17) 0.0088(11) 0.0171(13) 0.0090(12)
C(57) 0.0252(14) 0.0209(12) 0.0312(14) 0.0067(10) 0.0050(11) 0.0064(10)
C(58) 0.0407(18) 0.0359(16) 0.0312(15) 0.0212(14) 0.0101(13) 0.0091(12)
C(59) 0.059(2) 0.0426(18) 0.0322(16) 0.0257(17) 0.0098(16) 0.0132(14)
C(60) 0.045(2) 0.0405(18) 0.0400(18) 0.0095(15) -0.0046(15) 0.0152(15)
C(61) 0.0260(16) 0.052(2) 0.060(2) 0.0086(15) 0.0035(15) 0.0309(18)
C(62) 0.0270(15) 0.0406(17) 0.0425(17) 0.0130(13) 0.0116(13) 0.0214(14)
C(63) 0.0214(13) 0.0238(12) 0.0332(14) 0.0052(10) 0.0127(11) 0.0099(11)
C(64) 0.0306(15) 0.0332(15) 0.0339(15) 0.0094(12) 0.0112(12) 0.0086(12)
C(65) 0.0289(17) 0.049(2) 0.0437(19) 0.0073(15) 0.0027(14) 0.0015(15)
C(66) 0.0256(17) 0.064(2) 0.060(2) 0.0182(16) 0.0069(16) 0.0144(19)
C(67) 0.0337(18) 0.048(2) 0.056(2) 0.0218(15) 0.0165(16) 0.0094(16)
C(68) 0.0291(15) 0.0298(14) 0.0413(17) 0.0097(12) 0.0138(13) 0.0072(12)
C(69) 0.0255(14) 0.0253(13) 0.0294(14) 0.0088(11) 0.0141(11) 0.0092(10)
C(70) 0.0268(15) 0.0287(14) 0.0377(16) 0.0061(11) 0.0116(12) 0.0036(12)
C(71) 0.0240(15) 0.0423(18) 0.054(2) 0.0100(13) 0.0111(14) 0.0019(15)
C(72) 0.0321(17) 0.052(2) 0.057(2) 0.0222(16) 0.0223(16) 0.0100(17)
C(73) 0.0399(18) 0.0434(18) 0.0409(18) 0.0186(15) 0.0206(15) 0.0039(14)
C(74) 0.0274(15) 0.0347(15) 0.0366(16) 0.0100(12) 0.0148(12) 0.0049(12)
C(75) 0.0260(14) 0.0274(13) 0.0278(14) 0.0074(11) 0.0119(11) 0.0075(11)
C(76) 0.0280(15) 0.0419(17) 0.0334(16) 0.0101(13) 0.0097(12) 0.0023(13)
C(77) 0.0322(17) 0.062(2) 0.0428(19) 0.0169(16) 0.0175(15) 0.0021(16)
C(78) 0.045(2) 0.065(2) 0.0364(18) 0.0215(18) 0.0238(16) 0.0088(16)
C(79) 0.046(2) 0.103(3) 0.0274(17) 0.033(2) 0.0146(15) 0.0095(19)
C(80) 0.0373(18) 0.078(2) 0.0278(16) 0.0261(18) 0.0132(14) 0.0110(16)
C(81) 0.0294(15) 0.0334(14) 0.0254(13) 0.0132(12) 0.0138(11) 0.0101(11)
C(82) 0.0300(15) 0.0376(16) 0.0304(15) 0.0124(12) 0.0121(12) 0.0108(12)
C(83) 0.0324(17) 0.058(2) 0.0349(16) 0.0205(15) 0.0129(13) 0.0183(15)
C(84) 0.048(2) 0.059(2) 0.0420(19) 0.0354(18) 0.0200(16) 0.0229(16)
C(85) 0.060(2) 0.0389(17) 0.0359(17) 0.0266(16) 0.0175(16) 0.0119(14)
C(86) 0.0379(17) 0.0314(15) 0.0308(15) 0.0152(13) 0.0105(13) 0.0088(12)
C(87) 0.047(2) 0.050(2) 0.061(2) 0.017(2) -0.005(2) -0.0064(19)
C(88) 0.082(3) 0.062(2) 0.070(3) 0.035(2) 0.020(2) 0.023(2)
C(89) 0.048(2) 0.071(3) 0.058(2) 0.008(2) 0.023(2) 0.014(2)
C(90) 0.073(3) 0.078(3) 0.134(5) 0.019(3) 0.052(3) 0.033(3)
C(91) 0.084(3) 0.045(2) 0.094(4) 0.004(2) 0.051(3) 0.022(2)
C(92) 0.112(4) 0.050(2) 0.125(5) 0.002(2) 0.083(4) 0.006(3)
C(93) 0.0380(19) 0.050(2) 0.0421(19) 0.0065(16) 0.0107(15) 0.0031(16)
C(94) 0.078(3) 0.061(2) 0.054(2) 0.036(2) 0.010(2) 0.015(2)
B(1) 0.133(6) 0.059(3) 0.064(3) 0.044(3) 0.057(4) 0.019(2)
B(2) 0.067(3) 0.059(2) 0.040(2) 0.040(2) 0.015(2) 0.0046(19)

loop_
_atom_type_symbol
_atom_type_description
_atom_type_scat_dispersion_real
_atom_type_scat_dispersion_imag
_atom_type_scat_source
C C 0.003 0.002
;
International Tables for Crystallography
(1992, Vol. C, Tables 4.2.6.8 and 6.1.1.4)
;
H H 0.000 0.000
;
International Tables for Crystallography
(1992, Vol. C, Table 6.1.1.4)
;
B B 0.001 0.001
;
International Tables for Crystallography
(1992, Vol. C, Tables 4.2.6.8 and 6.1.1.4)
;
F F 0.017 0.010
;
International Tables for Crystallography
(1992, Vol. C, Tables 4.2.6.8 and 6.1.1.4)
;
N N 0.006 0.003
;
International Tables for Crystallography
(1992, Vol. C, Tables 4.2.6.8 and 6.1.1.4)
;
P P 0.102 0.094
;
International Tables for Crystallography
(1992, Vol. C, Tables 4.2.6.8 and 6.1.1.4)
;
Pd Pd -0.999 1.007
;
International Tables for Crystallography
(1992, Vol. C, Tables 4.2.6.8 and 6.1.1.4)
;

loop_
_geom_angle_atom_site_label_1
_geom_angle_atom_site_label_2
_geom_angle_atom_site_label_3
_geom_angle
_geom_angle_publ_flag
_geom_angle_site_symmetry_1
_geom_angle_site_symmetry_2
_geom_angle_site_symmetry_3
Pd(2) Pd(1) P(1) 81.026(19) yes . . .
Pd(2) Pd(1) P(5) 83.994(19) yes . . .
Pd(2) Pd(1) C(1) 113.03(8) yes . . .
Pd(2) Pd(1) C(2) 103.52(9) yes . . .
P(1) Pd(1) P(5) 113.76(2) yes . . .
P(1) Pd(1) C(1) 102.91(8) yes . . .
P(1) Pd(1) C(2) 143.01(10) yes . . .
P(5) Pd(1) C(1) 141.78(8) yes . . .
P(5) Pd(1) C(2) 103.24(10) yes . . .
C(1) Pd(1) C(2) 41.07(13) yes . . .
Pd(1) Pd(2) Pd(3) 166.040(10) yes . . .
Pd(1) Pd(2) P(2) 91.85(2) yes . . .
Pd(1) Pd(2) P(6) 95.581(19) yes . . .
Pd(3) Pd(2) P(2) 86.99(2) yes . . .
Pd(3) Pd(2) P(6) 86.08(2) yes . . .
P(2) Pd(2) P(6) 172.47(2) yes . . .
Pd(2) Pd(3) Pd(4) 177.826(10) yes . . .
Pd(2) Pd(3) P(3) 92.76(2) yes . . .
Pd(2) Pd(3) P(7) 93.684(19) yes . . .
Pd(4) Pd(3) P(3) 88.21(2) yes . . .
Pd(4) Pd(3) P(7) 85.45(2) yes . . .
P(3) Pd(3) P(7) 172.85(2) yes . . .
Pd(3) Pd(4) P(4) 86.009(19) yes . . .
Pd(3) Pd(4) P(8) 87.209(19) yes . . .
Pd(3) Pd(4) N(5) 177.83(7) yes . . .
P(4) Pd(4) P(8) 173.21(2) yes . . .
P(4) Pd(4) N(5) 95.74(6) yes . . .
P(8) Pd(4) N(5) 91.05(6) yes . . .
Pd(1) P(1) C(7) 109.23(9) yes . . .
Pd(1) P(1) C(15) 108.86(8) yes . . .
Pd(1) P(1) C(21) 124.01(11) yes . . .
C(7) P(1) C(15) 105.50(15) yes . . .
C(7) P(1) C(21) 100.71(12) yes . . .
C(15) P(1) C(21) 106.98(14) yes . . .
Pd(2) P(2) C(7) 113.30(9) yes . . .
Pd(2) P(2) C(8) 107.90(11) yes . . .
Pd(2) P(2) C(27) 120.35(10) yes . . .
C(7) P(2) C(8) 107.33(12) yes . . .
C(7) P(2) C(27) 104.67(15) yes . . .
C(8) P(2) C(27) 102.15(12) yes . . .
Pd(3) P(3) C(8) 114.39(8) yes . . .
Pd(3) P(3) C(9) 100.80(10) yes . . .
Pd(3) P(3) C(33) 124.47(10) yes . . .
C(8) P(3) C(9) 107.93(13) yes . . .
C(8) P(3) C(33) 103.92(15) yes . . .
C(9) P(3) C(33) 103.90(13) yes . . .
Pd(4) P(4) C(9) 116.59(7) yes . . .
Pd(4) P(4) C(39) 113.66(9) yes . . .
Pd(4) P(4) C(45) 114.05(9) yes . . .
C(9) P(4) C(39) 102.58(14) yes . . .
C(9) P(4) C(45) 104.72(15) yes . . .
C(39) P(4) C(45) 103.76(13) yes . . .
Pd(1) P(5) C(10) 112.44(10) yes . . .
Pd(1) P(5) C(51) 105.16(11) yes . . .
Pd(1) P(5) C(57) 121.10(10) yes . . .
C(10) P(5) C(51) 104.67(13) yes . . .
C(10) P(5) C(57) 106.93(14) yes . . .
C(51) P(5) C(57) 105.08(13) yes . . .
Pd(2) P(6) C(10) 112.73(11) yes . . .
Pd(2) P(6) C(11) 110.28(11) yes . . .
Pd(2) P(6) C(63) 119.75(9) yes . . .
C(10) P(6) C(11) 104.01(12) yes . . .
C(10) P(6) C(63) 105.55(13) yes . . .
C(11) P(6) C(63) 103.02(14) yes . . .
Pd(3) P(7) C(11) 114.57(11) yes . . .
Pd(3) P(7) C(12) 103.99(10) yes . . .
Pd(3) P(7) C(69) 122.17(8) yes . . .
C(11) P(7) C(12) 104.94(12) yes . . .
C(11) P(7) C(69) 102.94(14) yes . . .
C(12) P(7) C(69) 106.89(15) yes . . .
Pd(4) P(8) C(12) 114.35(9) yes . . .
Pd(4) P(8) C(75) 116.55(8) yes . . .
Pd(4) P(8) C(81) 114.11(9) yes . . .
C(12) P(8) C(75) 101.33(14) yes . . .
C(12) P(8) C(81) 104.55(13) yes . . .
C(75) P(8) C(81) 104.37(15) yes . . .
F(9) F(6) B(1) 95(2) yes . . .
F(10) F(7) B(1) 62.9(7) yes . . .
F(10) F(8) F(11) 128.9(18) yes . . .
F(10) F(8) B(1) 62.4(9) yes . . .
F(11) F(8) B(1) 74.4(12) yes . . .
F(6) F(9) B(1) 65(3) yes . . .
F(7) F(10) F(8) 134.9(11) yes . . .
F(7) F(10) B(1) 74.6(8) yes . . .
F(8) F(10) B(1) 61.0(9) yes . . .
F(8) F(11) B(1) 57.0(9) yes . . .
Pd(4) N(5) C(13) 172.7(2) yes . . .
Pd(1) C(1) C(2) 69.67(17) yes . . .
Pd(1) C(1) C(3) 108.9(2) yes . . .
Pd(1) C(1) C(4) 119.24(18) yes . . .
C(2) C(1) C(3) 116.5(2) yes . . .
C(2) C(1) C(4) 120.3(3) yes . . .
C(3) C(1) C(4) 114.4(3) yes . . .
Pd(1) C(2) C(1) 69.25(15) yes . . .
Pd(1) C(2) C(5) 119.6(2) yes . . .
Pd(1) C(2) C(6) 108.04(19) yes . . .
C(1) C(2) C(5) 119.1(3) yes . . .
C(1) C(2) C(6) 117.7(3) yes . . .
C(5) C(2) C(6) 114.9(3) yes . . .
N(1) C(3) C(1) 178.7(4) yes . . .
N(2) C(4) C(1) 176.5(4) yes . . .
N(3) C(5) C(2) 179.1(5) yes . . .
N(4) C(6) C(2) 178.8(5) yes . . .
P(1) C(7) P(2) 109.08(18) yes . . .
P(2) C(8) P(3) 102.75(13) yes . . .
P(3) C(9) P(4) 102.68(14) yes . . .
P(5) C(10) P(6) 111.01(14) yes . . .
P(6) C(11) P(7) 103.30(12) yes . . .
P(7) C(12) P(8) 104.44(11) yes . . .
N(5) C(13) C(14) 178.7(3) yes . . .
P(1) C(15) C(16) 117.2(2) yes . . .
P(1) C(15) C(20) 123.7(2) yes . . .
C(16) C(15) C(20) 118.8(3) yes . . .
C(15) C(16) C(17) 120.7(3) yes . . .
C(16) C(17) C(18) 120.1(3) yes . . .
C(17) C(18) C(19) 119.8(3) yes . . .
C(18) C(19) C(20) 120.7(4) yes . . .
C(15) C(20) C(19) 119.9(3) yes . . .
P(1) C(21) C(22) 119.3(2) yes . . .
P(1) C(21) C(26) 120.2(2) yes . . .
C(22) C(21) C(26) 119.9(2) yes . . .
C(21) C(22) C(23) 120.1(2) yes . . .
C(22) C(23) C(24) 119.8(3) yes . . .
C(23) C(24) C(25) 120.2(3) yes . . .
C(24) C(25) C(26) 120.1(3) yes . . .
C(21) C(26) C(25) 119.9(4) yes . . .
P(2) C(27) C(28) 120.9(2) yes . . .
P(2) C(27) C(32) 119.2(2) yes . . .
C(28) C(27) C(32) 119.8(3) yes . . .
C(27) C(28) C(29) 119.5(3) yes . . .
C(28) C(29) C(30) 120.1(3) yes . . .
C(29) C(30) C(31) 120.7(3) yes . . .
C(30) C(31) C(32) 119.7(3) yes . . .
C(27) C(32) C(31) 120.1(3) yes . . .
P(3) C(33) C(34) 120.1(2) yes . . .
P(3) C(33) C(38) 120.2(2) yes . . .
C(34) C(33) C(38) 119.7(2) yes . . .
C(33) C(34) C(35) 119.9(3) yes . . .
C(34) C(35) C(36) 120.5(3) yes . . .
C(35) C(36) C(37) 120.0(3) yes . . .
C(36) C(37) C(38) 119.7(3) yes . . .
C(33) C(38) C(37) 120.1(2) yes . . .
P(4) C(39) C(40) 120.81(18) yes . . .
P(4) C(39) C(44) 119.6(2) yes . . .
C(40) C(39) C(44) 119.5(2) yes . . .
C(39) C(40) C(41) 119.9(2) yes . . .
C(40) C(41) C(42) 120.3(3) yes . . .
C(41) C(42) C(43) 120.0(2) yes . . .
C(42) C(43) C(44) 120.4(2) yes . . .
C(39) C(44) C(43) 119.8(3) yes . . .
P(4) C(45) C(46) 117.4(2) yes . . .
P(4) C(45) C(50) 122.9(2) yes . . .
C(46) C(45) C(50) 119.6(3) yes . . .
C(45) C(46) C(47) 120.1(3) yes . . .
C(46) C(47) C(48) 120.0(4) yes . . .
C(47) C(48) C(49) 120.3(4) yes . . .
C(48) C(49) C(50) 120.8(3) yes . . .
C(45) C(50) C(49) 119.3(3) yes . . .
P(5) C(51) C(52) 118.0(2) yes . . .
P(5) C(51) C(56) 122.3(2) yes . . .
C(52) C(51) C(56) 119.6(2) yes . . .
C(51) C(52) C(53) 120.0(3) yes . . .
C(52) C(53) C(54) 120.2(4) yes . . .
C(53) C(54) C(55) 120.1(2) yes . . .
C(54) C(55) C(56) 120.3(3) yes . . .
C(51) C(56) C(55) 119.8(3) yes . . .
P(5) C(57) C(58) 117.9(2) yes . . .
P(5) C(57) C(62) 123.0(2) yes . . .
C(58) C(57) C(62) 119.2(2) yes . . .
C(57) C(58) C(59) 121.0(3) yes . . .
C(58) C(59) C(60) 119.7(3) yes . . .
C(59) C(60) C(61) 120.3(3) yes . . .
C(60) C(61) C(62) 120.4(3) yes . . .
C(57) C(62) C(61) 119.4(3) yes . . .
P(6) C(63) C(64) 119.2(2) yes . . .
P(6) C(63) C(68) 120.61(18) yes . . .
C(64) C(63) C(68) 120.2(2) yes . . .
C(63) C(64) C(65) 119.8(3) yes . . .
C(64) C(65) C(66) 120.4(2) yes . . .
C(65) C(66) C(67) 119.9(3) yes . . .
C(66) C(67) C(68) 120.3(4) yes . . .
C(63) C(68) C(67) 119.5(2) yes . . .
P(7) C(69) C(70) 120.2(2) yes . . .
P(7) C(69) C(74) 119.9(2) yes . . .
C(70) C(69) C(74) 119.7(3) yes . . .
C(69) C(70) C(71) 120.4(3) yes . . .
C(70) C(71) C(72) 119.9(2) yes . . .
C(71) C(72) C(73) 120.5(3) yes . . .
C(72) C(73) C(74) 119.5(3) yes . . .
C(69) C(74) C(73) 120.1(2) yes . . .
P(8) C(75) C(76) 121.4(2) yes . . .
P(8) C(75) C(80) 119.9(2) yes . . .
C(76) C(75) C(80) 118.6(3) yes . . .
C(75) C(76) C(77) 120.5(2) yes . . .
C(76) C(77) C(78) 120.6(3) yes . . .
C(77) C(78) C(79) 119.3(4) yes . . .
C(78) C(79) C(80) 120.3(3) yes . . .
C(75) C(80) C(79) 120.5(3) yes . . .
P(8) C(81) C(82) 123.3(2) yes . . .
P(8) C(81) C(86) 118.0(2) yes . . .
C(82) C(81) C(86) 118.6(3) yes . . .
C(81) C(82) C(83) 120.8(3) yes . . .
C(82) C(83) C(84) 119.8(2) yes . . .
C(83) C(84) C(85) 120.4(4) yes . . .
C(84) C(85) C(86) 119.7(3) yes . . .
C(81) C(86) C(85) 120.6(2) yes . . .
N(9) C(87) C(88) 178.7(6) yes . . .
N(6) C(89) C(90) 177.8(5) yes . . .
N(7) C(91) C(92) 178.0(7) yes . . .
N(8) C(93) C(94) 178.8(4) yes . . .
F(5) B(1) F(6) 112.8(9) yes . . .
F(5) B(1) F(7) 105.6(5) yes . . .
F(5) B(1) F(8) 107.3(10) yes . . .
F(5) B(1) F(9) 115.0(11) yes . . .
F(5) B(1) F(10) 119.9(5) yes . . .
F(5) B(1) F(11) 103.8(7) yes . . .
F(6) B(1) F(7) 110.9(10) yes . . .
F(6) B(1) F(8) 119.8(12) yes . . .
F(6) B(1) F(9) 19.9(11) yes . . .
F(6) B(1) F(10) 125.4(8) yes . . .
F(6) B(1) F(11) 78.9(10) yes . . .
F(7) B(1) F(8) 98.9(10) yes . . .
F(7) B(1) F(9) 91.9(9) yes . . .
F(7) B(1) F(10) 42.5(6) yes . . .
F(7) B(1) F(11) 141.7(9) yes . . .
F(8) B(1) F(9) 131.5(12) yes . . .
F(8) B(1) F(10) 56.6(9) yes . . .
F(8) B(1) F(11) 48.6(8) yes . . .
F(9) B(1) F(10) 114.9(10) yes . . .
F(9) B(1) F(11) 97.5(10) yes . . .
F(10) B(1) F(11) 100.9(8) yes . . .
F(1) B(2) F(2) 102.1(4) yes . . .
F(1) B(2) F(3) 114.9(3) yes . . .
F(1) B(2) F(4) 116.2(5) yes . . .
F(2) B(2) F(3) 102.3(4) yes . . .
F(2) B(2) F(4) 104.6(3) yes . . .
F(3) B(2) F(4) 114.2(4) yes . . .
P(1) C(7) H(1) 109.9 no . . .
P(1) C(7) H(2) 109.9 no . . .
P(2) C(7) H(1) 109.9 no . . .
P(2) C(7) H(2) 109.9 no . . .
H(1) C(7) H(2) 108.3 no . . .
P(2) C(8) H(3) 111.2 no . . .
P(2) C(8) H(4) 111.2 no . . .
P(3) C(8) H(3) 111.2 no . . .
P(3) C(8) H(4) 111.2 no . . .
H(3) C(8) H(4) 109.1 no . . .
P(3) C(9) H(5) 111.2 no . . .
P(3) C(9) H(6) 111.2 no . . .
P(4) C(9) H(5) 111.2 no . . .
P(4) C(9) H(6) 111.2 no . . .
H(5) C(9) H(6) 109.1 no . . .
P(5) C(10) H(7) 109.4 no . . .
P(5) C(10) H(8) 109.4 no . . .
P(6) C(10) H(7) 109.4 no . . .
P(6) C(10) H(8) 109.4 no . . .
H(7) C(10) H(8) 108.0 no . . .
P(6) C(11) H(9) 111.1 no . . .
P(6) C(11) H(10) 111.1 no . . .
P(7) C(11) H(9) 111.1 no . . .
P(7) C(11) H(10) 111.1 no . . .
H(9) C(11) H(10) 109.1 no . . .
P(7) C(12) H(11) 110.9 no . . .
P(7) C(12) H(12) 110.9 no . . .
P(8) C(12) H(11) 110.9 no . . .
P(8) C(12) H(12) 110.9 no . . .
H(11) C(12) H(12) 108.9 no . . .
C(13) C(14) H(13) 109.5 no . . .
C(13) C(14) H(14) 109.5 no . . .
C(13) C(14) H(15) 109.5 no . . .
H(13) C(14) H(14) 109.5 no . . .
H(13) C(14) H(15) 109.5 no . . .
H(14) C(14) H(15) 109.5 no . . .
C(15) C(16) H(16) 119.7 no . . .
C(17) C(16) H(16) 119.7 no . . .
C(16) C(17) H(17) 119.9 no . . .
C(18) C(17) H(17) 119.9 no . . .
C(17) C(18) H(18) 120.1 no . . .
C(19) C(18) H(18) 120.1 no . . .
C(18) C(19) H(19) 119.7 no . . .
C(20) C(19) H(19) 119.7 no . . .
C(15) C(20) H(20) 120.1 no . . .
C(19) C(20) H(20) 120.1 no . . .
C(21) C(22) H(21) 120.0 no . . .
C(23) C(22) H(21) 120.0 no . . .
C(22) C(23) H(22) 120.1 no . . .
C(24) C(23) H(22) 120.1 no . . .
C(23) C(24) H(23) 119.9 no . . .
C(25) C(24) H(23) 119.9 no . . .
C(24) C(25) H(24) 120.0 no . . .
C(26) C(25) H(24) 119.9 no . . .
C(21) C(26) H(25) 120.0 no . . .
C(25) C(26) H(25) 120.1 no . . .
C(27) C(28) H(26) 120.3 no . . .
C(29) C(28) H(26) 120.3 no . . .
C(28) C(29) H(27) 120.0 no . . .
C(30) C(29) H(27) 119.9 no . . .
C(29) C(30) H(28) 119.6 no . . .
C(31) C(30) H(28) 119.6 no . . .
C(30) C(31) H(29) 120.1 no . . .
C(32) C(31) H(29) 120.1 no . . .
C(27) C(32) H(30) 119.9 no . . .
C(31) C(32) H(30) 119.9 no . . .
C(33) C(34) H(31) 120.1 no . . .
C(35) C(34) H(31) 120.0 no . . .
C(34) C(35) H(32) 119.7 no . . .
C(36) C(35) H(32) 119.7 no . . .
C(35) C(36) H(33) 120.0 no . . .
C(37) C(36) H(33) 120.0 no . . .
C(36) C(37) H(34) 120.2 no . . .
C(38) C(37) H(34) 120.2 no . . .
C(33) C(38) H(35) 119.9 no . . .
C(37) C(38) H(35) 119.9 no . . .
C(39) C(40) H(36) 120.0 no . . .
C(41) C(40) H(36) 120.0 no . . .
C(40) C(41) H(37) 119.9 no . . .
C(42) C(41) H(37) 119.9 no . . .
C(41) C(42) H(38) 120.0 no . . .
C(43) C(42) H(38) 120.0 no . . .
C(42) C(43) H(39) 119.8 no . . .
C(44) C(43) H(39) 119.8 no . . .
C(39) C(44) H(40) 120.1 no . . .
C(43) C(44) H(40) 120.1 no . . .
C(45) C(46) H(41) 120.0 no . . .
C(47) C(46) H(41) 120.0 no . . .
C(46) C(47) H(42) 120.0 no . . .
C(48) C(47) H(42) 120.0 no . . .
C(47) C(48) H(43) 119.8 no . . .
C(49) C(48) H(43) 119.8 no . . .
C(48) C(49) H(44) 119.6 no . . .
C(50) C(49) H(44) 119.6 no . . .
C(45) C(50) H(45) 120.4 no . . .
C(49) C(50) H(45) 120.4 no . . .
C(51) C(52) H(46) 120.0 no . . .
C(53) C(52) H(46) 120.0 no . . .
C(52) C(53) H(47) 119.9 no . . .
C(54) C(53) H(47) 119.9 no . . .
C(53) C(54) H(48) 119.9 no . . .
C(55) C(54) H(48) 119.9 no . . .
C(54) C(55) H(49) 119.8 no . . .
C(56) C(55) H(49) 119.8 no . . .
C(51) C(56) H(50) 120.1 no . . .
C(55) C(56) H(50) 120.1 no . . .
C(57) C(58) H(51) 119.5 no . . .
C(59) C(58) H(51) 119.5 no . . .
C(58) C(59) H(52) 120.2 no . . .
C(60) C(59) H(52) 120.2 no . . .
C(59) C(60) H(53) 119.8 no . . .
C(61) C(60) H(53) 119.8 no . . .
C(60) C(61) H(54) 119.8 no . . .
C(62) C(61) H(54) 119.8 no . . .
C(57) C(62) H(55) 120.3 no . . .
C(61) C(62) H(55) 120.3 no . . .
C(63) C(64) H(56) 120.1 no . . .
C(65) C(64) H(56) 120.1 no . . .
C(64) C(65) H(57) 119.8 no . . .
C(66) C(65) H(57) 119.8 no . . .
C(65) C(66) H(58) 120.1 no . . .
C(67) C(66) H(58) 120.1 no . . .
C(66) C(67) H(59) 119.9 no . . .
C(68) C(67) H(59) 119.9 no . . .
C(63) C(68) H(60) 120.2 no . . .
C(67) C(68) H(60) 120.2 no . . .
C(69) C(70) H(61) 119.8 no . . .
C(71) C(70) H(61) 119.8 no . . .
C(70) C(71) H(62) 120.1 no . . .
C(72) C(71) H(62) 120.1 no . . .
C(71) C(72) H(63) 119.7 no . . .
C(73) C(72) H(63) 119.7 no . . .
C(72) C(73) H(64) 120.3 no . . .
C(74) C(73) H(64) 120.3 no . . .
C(69) C(74) H(65) 120.0 no . . .
C(73) C(74) H(65) 120.0 no . . .
C(75) C(76) H(66) 119.7 no . . .
C(77) C(76) H(66) 119.7 no . . .
C(76) C(77) H(67) 119.7 no . . .
C(78) C(77) H(67) 119.7 no . . .
C(77) C(78) H(68) 120.3 no . . .
C(79) C(78) H(68) 120.3 no . . .
C(78) C(79) H(69) 119.8 no . . .
C(80) C(79) H(69) 119.8 no . . .
C(75) C(80) H(70) 119.7 no . . .
C(79) C(80) H(70) 119.7 no . . .
C(81) C(82) H(71) 119.6 no . . .
C(83) C(82) H(71) 119.6 no . . .
C(82) C(83) H(72) 120.1 no . . .
C(84) C(83) H(72) 120.1 no . . .
C(83) C(84) H(73) 119.8 no . . .
C(85) C(84) H(73) 119.8 no . . .
C(84) C(85) H(74) 120.1 no . . .
C(86) C(85) H(74) 120.1 no . . .
C(81) C(86) H(75) 119.7 no . . .
C(85) C(86) H(75) 119.7 no . . .
C(87) C(88) H(76) 109.5 no . . .
C(87) C(88) H(77) 109.5 no . . .
C(87) C(88) H(78) 109.5 no . . .
H(76) C(88) H(77) 109.5 no . . .
H(76) C(88) H(78) 109.5 no . . .
H(77) C(88) H(78) 109.5 no . . .
C(89) C(90) H(79) 109.5 no . . .
C(89) C(90) H(80) 109.5 no . . .
C(89) C(90) H(81) 109.5 no . . .
H(79) C(90) H(80) 109.5 no . . .
H(79) C(90) H(81) 109.5 no . . .
H(80) C(90) H(81) 109.5 no . . .
C(91) C(92) H(82) 109.5 no . . .
C(91) C(92) H(83) 109.5 no . . .
C(91) C(92) H(84) 109.5 no . . .
H(82) C(92) H(83) 109.5 no . . .
H(82) C(92) H(84) 109.5 no . . .
H(83) C(92) H(84) 109.5 no . . .
C(93) C(94) H(85) 109.5 no . . .
C(93) C(94) H(86) 109.5 no . . .
C(93) C(94) H(87) 109.5 no . . .
H(85) C(94) H(86) 109.5 no . . .
H(85) C(94) H(87) 109.5 no . . .
H(86) C(94) H(87) 109.5 no . . .

loop_
_geom_bond_atom_site_label_1
_geom_bond_atom_site_label_2
_geom_bond_distance
_geom_bond_publ_flag
_geom_bond_site_symmetry_1
_geom_bond_site_symmetry_2
Pd(1) Pd(2) 2.8899(3) yes . .
Pd(1) P(1) 2.3244(6) yes . .
Pd(1) P(5) 2.3309(8) yes . .
Pd(1) C(1) 2.116(3) yes . .
Pd(1) C(2) 2.122(2) yes . .
Pd(2) Pd(3) 2.6802(3) yes . .
Pd(2) P(2) 2.2735(8) yes . .
Pd(2) P(6) 2.2667(8) yes . .
Pd(3) Pd(4) 2.6001(3) yes . .
Pd(3) P(3) 2.2954(7) yes . .
Pd(3) P(7) 2.2834(7) yes . .
Pd(4) P(4) 2.3399(6) yes . .
Pd(4) P(8) 2.3453(6) yes . .
Pd(4) N(5) 2.132(2) yes . .
P(1) C(7) 1.842(3) yes . .
P(1) C(15) 1.819(3) yes . .
P(1) C(21) 1.818(2) yes . .
P(2) C(7) 1.856(3) yes . .
P(2) C(8) 1.844(2) yes . .
P(2) C(27) 1.814(3) yes . .
P(3) C(8) 1.844(3) yes . .
P(3) C(9) 1.830(2) yes . .
P(3) C(33) 1.821(3) yes . .
P(4) C(9) 1.853(3) yes . .
P(4) C(39) 1.829(2) yes . .
P(4) C(45) 1.819(3) yes . .
P(5) C(10) 1.828(3) yes . .
P(5) C(51) 1.819(2) yes . .
P(5) C(57) 1.823(2) yes . .
P(6) C(10) 1.847(2) yes . .
P(6) C(11) 1.833(3) yes . .
P(6) C(63) 1.817(3) yes . .
P(7) C(11) 1.836(2) yes . .
P(7) C(12) 1.820(3) yes . .
P(7) C(69) 1.823(3) yes . .
P(8) C(12) 1.841(2) yes . .
P(8) C(75) 1.834(3) yes . .
P(8) C(81) 1.823(3) yes . .
F(1) B(2) 1.351(5) yes . .
F(2) B(2) 1.462(6) yes . .
F(3) B(2) 1.364(7) yes . .
F(4) B(2) 1.335(5) yes . .
F(5) B(1) 1.324(7) yes . .
F(6) F(9) 0.47(2) yes . .
F(6) B(1) 1.255(16) yes . .
F(7) F(10) 1.000(15) yes . .
F(7) B(1) 1.425(10) yes . .
F(8) F(10) 1.240(17) yes . .
F(8) F(11) 1.161(19) yes . .
F(8) B(1) 1.30(2) yes . .
F(9) B(1) 1.38(2) yes . .
F(10) B(1) 1.316(10) yes . .
F(11) B(1) 1.491(13) yes . .
N(1) C(3) 1.148(5) yes . .
N(2) C(4) 1.149(4) yes . .
N(3) C(5) 1.139(4) yes . .
N(4) C(6) 1.142(6) yes . .
N(5) C(13) 1.126(4) yes . .
N(6) C(89) 1.121(7) yes . .
N(7) C(91) 1.124(8) yes . .
N(8) C(93) 1.126(6) yes . .
N(9) C(87) 1.136(7) yes . .
C(1) C(2) 1.486(5) yes . .
C(1) C(3) 1.442(4) yes . .
C(1) C(4) 1.432(4) yes . .
C(2) C(5) 1.421(4) yes . .
C(2) C(6) 1.445(5) yes . .
C(13) C(14) 1.452(6) yes . .
C(15) C(16) 1.397(4) yes . .
C(15) C(20) 1.389(5) yes . .
C(16) C(17) 1.386(5) yes . .
C(17) C(18) 1.377(6) yes . .
C(18) C(19) 1.378(5) yes . .
C(19) C(20) 1.395(6) yes . .
C(21) C(22) 1.395(5) yes . .
C(21) C(26) 1.386(4) yes . .
C(22) C(23) 1.386(3) yes . .
C(23) C(24) 1.383(5) yes . .
C(24) C(25) 1.390(7) yes . .
C(25) C(26) 1.386(4) yes . .
C(27) C(28) 1.396(4) yes . .
C(27) C(32) 1.392(4) yes . .
C(28) C(29) 1.391(5) yes . .
C(29) C(30) 1.385(5) yes . .
C(30) C(31) 1.376(6) yes . .
C(31) C(32) 1.391(5) yes . .
C(33) C(34) 1.393(4) yes . .
C(33) C(38) 1.388(4) yes . .
C(34) C(35) 1.382(5) yes . .
C(35) C(36) 1.377(5) yes . .
C(36) C(37) 1.394(4) yes . .
C(37) C(38) 1.390(5) yes . .
C(39) C(40) 1.392(4) yes . .
C(39) C(44) 1.398(3) yes . .
C(40) C(41) 1.391(4) yes . .
C(41) C(42) 1.383(4) yes . .
C(42) C(43) 1.381(5) yes . .
C(43) C(44) 1.390(4) yes . .
C(45) C(46) 1.403(5) yes . .
C(45) C(50) 1.392(4) yes . .
C(46) C(47) 1.389(5) yes . .
C(47) C(48) 1.382(6) yes . .
C(48) C(49) 1.373(7) yes . .
C(49) C(50) 1.399(6) yes . .
C(51) C(52) 1.399(5) yes . .
C(51) C(56) 1.383(4) yes . .
C(52) C(53) 1.388(4) yes . .
C(53) C(54) 1.373(5) yes . .
C(54) C(55) 1.382(5) yes . .
C(55) C(56) 1.392(3) yes . .
C(57) C(58) 1.394(5) yes . .
C(57) C(62) 1.385(5) yes . .
C(58) C(59) 1.381(4) yes . .
C(59) C(60) 1.377(6) yes . .
C(60) C(61) 1.374(6) yes . .
C(61) C(62) 1.403(4) yes . .
C(63) C(64) 1.395(3) yes . .
C(63) C(68) 1.392(5) yes . .
C(64) C(65) 1.385(5) yes . .
C(65) C(66) 1.384(6) yes . .
C(66) C(67) 1.393(4) yes . .
C(67) C(68) 1.389(5) yes . .
C(69) C(70) 1.385(3) yes . .
C(69) C(74) 1.395(4) yes . .
C(70) C(71) 1.387(5) yes . .
C(71) C(72) 1.380(5) yes . .
C(72) C(73) 1.392(4) yes . .
C(73) C(74) 1.391(5) yes . .
C(75) C(76) 1.385(4) yes . .
C(75) C(80) 1.392(4) yes . .
C(76) C(77) 1.391(6) yes . .
C(77) C(78) 1.371(4) yes . .
C(78) C(79) 1.387(6) yes . .
C(79) C(80) 1.387(6) yes . .
C(81) C(82) 1.395(3) yes . .
C(81) C(86) 1.394(4) yes . .
C(82) C(83) 1.385(5) yes . .
C(83) C(84) 1.387(5) yes . .
C(84) C(85) 1.379(4) yes . .
C(85) C(86) 1.396(6) yes . .
C(87) C(88) 1.446(7) yes . .
C(89) C(90) 1.452(8) yes . .
C(91) C(92) 1.453(8) yes . .
C(93) C(94) 1.446(7) yes . .
C(7) H(1) 0.990 no . .
C(7) H(2) 0.990 no . .
C(8) H(3) 0.990 no . .
C(8) H(4) 0.990 no . .
C(9) H(5) 0.990 no . .
C(9) H(6) 0.990 no . .
C(10) H(7) 0.990 no . .
C(10) H(8) 0.990 no . .
C(11) H(9) 0.990 no . .
C(11) H(10) 0.990 no . .
C(12) H(11) 0.990 no . .
C(12) H(12) 0.990 no . .
C(14) H(13) 0.980 no . .
C(14) H(14) 0.980 no . .
C(14) H(15) 0.980 no . .
C(16) H(16) 0.950 no . .
C(17) H(17) 0.950 no . .
C(18) H(18) 0.950 no . .
C(19) H(19) 0.950 no . .
C(20) H(20) 0.950 no . .
C(22) H(21) 0.950 no . .
C(23) H(22) 0.950 no . .
C(24) H(23) 0.950 no . .
C(25) H(24) 0.950 no . .
C(26) H(25) 0.950 no . .
C(28) H(26) 0.950 no . .
C(29) H(27) 0.950 no . .
C(30) H(28) 0.950 no . .
C(31) H(29) 0.950 no . .
C(32) H(30) 0.950 no . .
C(34) H(31) 0.950 no . .
C(35) H(32) 0.950 no . .
C(36) H(33) 0.950 no . .
C(37) H(34) 0.950 no . .
C(38) H(35) 0.950 no . .
C(40) H(36) 0.950 no . .
C(41) H(37) 0.950 no . .
C(42) H(38) 0.950 no . .
C(43) H(39) 0.950 no . .
C(44) H(40) 0.950 no . .
C(46) H(41) 0.950 no . .
C(47) H(42) 0.950 no . .
C(48) H(43) 0.950 no . .
C(49) H(44) 0.950 no . .
C(50) H(45) 0.950 no . .
C(52) H(46) 0.950 no . .
C(53) H(47) 0.950 no . .
C(54) H(48) 0.950 no . .
C(55) H(49) 0.950 no . .
C(56) H(50) 0.950 no . .
C(58) H(51) 0.950 no . .
C(59) H(52) 0.950 no . .
C(60) H(53) 0.950 no . .
C(61) H(54) 0.950 no . .
C(62) H(55) 0.950 no . .
C(64) H(56) 0.950 no . .
C(65) H(57) 0.950 no . .
C(66) H(58) 0.950 no . .
C(67) H(59) 0.950 no . .
C(68) H(60) 0.950 no . .
C(70) H(61) 0.950 no . .
C(71) H(62) 0.950 no . .
C(72) H(63) 0.950 no . .
C(73) H(64) 0.950 no . .
C(74) H(65) 0.950 no . .
C(76) H(66) 0.950 no . .
C(77) H(67) 0.950 no . .
C(78) H(68) 0.950 no . .
C(79) H(69) 0.950 no . .
C(80) H(70) 0.950 no . .
C(82) H(71) 0.950 no . .
C(83) H(72) 0.950 no . .
C(84) H(73) 0.950 no . .
C(85) H(74) 0.950 no . .
C(86) H(75) 0.950 no . .
C(88) H(76) 0.980 no . .
C(88) H(77) 0.980 no . .
C(88) H(78) 0.980 no . .
C(90) H(79) 0.980 no . .
C(90) H(80) 0.980 no . .
C(90) H(81) 0.980 no . .
C(92) H(82) 0.980 no . .
C(92) H(83) 0.980 no . .
C(92) H(84) 0.980 no . .
C(94) H(85) 0.980 no . .
C(94) H(86) 0.980 no . .
C(94) H(87) 0.980 no . .
